data_7126723
loop_
_publ_author_name
'Mulholland, Katie D.'
'Yoon, Sangbin'
'Rennie, Christopher C.'
'Sitch, Eleanor K.'
'McKay, Alasdair I.'
'Edkins, Katharina'
'Edkins, Robert M.'

_publ_section_title
;
 Iridium-catalysed 3,5-bis-borylation of phthalonitrile enables access to
 a family of C<sub>4h</sub> octaarylphthalocyanines.
;
_journal_issue 60
_journal_name_full 'Chemical communications (Cambridge, England)'
_journal_page_first 8452
_journal_page_last 8455
_journal_paper_doi 10.1039/d0cc03161e
_journal_volume 56
_journal_year 2020
_chemical_formula_moiety 'C99 H35 F48 N8.6 O0.5 Zn, 6(C5 H5 N)'
_chemical_formula_sum 'C129 H65 F48 N14.6 O0.5 Zn'
_chemical_formula_weight 2804.72
_space_group_crystal_system triclinic
_space_group_IT_number 2
_space_group_name_Hall '-P 1'
_space_group_name_H-M_alt 'P -1'
_atom_sites_solution_hydrogens geom
_atom_sites_solution_primary iterative
_audit_creation_date 2020-06-08
_audit_creation_method
;
Olex2 1.3-alpha
(compiled 2020.05.22 svn.r1d9e7f8d for OlexSys, GUI svn.r6115)
;
_audit_update_record
;
2020-06-08 deposited with the CCDC.	2020-06-18 downloaded from the CCDC.
;
_cell_angle_alpha 104.0668(18)
_cell_angle_beta 102.2170(17)
_cell_angle_gamma 94.6532(19)
_cell_formula_units_Z 1
_cell_length_a 9.8387(6)
_cell_length_b 15.9659(11)
_cell_length_c 19.7070(13)
_cell_measurement_reflns_used 9943
_cell_measurement_temperature 120
_cell_measurement_theta_max 26.61
_cell_measurement_theta_min 2.53
_cell_volume 2906.0(3)
_computing_cell_refinement 'SAINT v8.37A (Bruker, 2015)'
_computing_data_collection 'Bruker APEXII (Bruker, 2015)'
_computing_data_reduction 'SAINT v8.37A (Bruker, 2015)'
_computing_molecular_graphics 'Olex2 1.3-alpha (Dolomanov et al., 2009)'
_computing_publication_material 'Olex2 1.3-alpha (Dolomanov et al., 2009)'
_computing_structure_refinement 'SHELXL 2018/3 (Sheldrick, 2015)'
_computing_structure_solution 'olex2.solve 1.3-alpha (Bourhis et al., 2015)'
_diffrn_ambient_temperature 120
_diffrn_detector 'Bruker APEX2 area detector'
_diffrn_detector_area_resol_mean 7.9
_diffrn_detector_type 'CCD area detector'
_diffrn_measured_fraction_theta_full 1.000
_diffrn_measured_fraction_theta_max 1.000
_diffrn_measurement_device 'three-circle diffractometer'
_diffrn_measurement_device_type 'Bruker SMART APEX2 area detector'
_diffrn_measurement_method '\w and \f scans'
_diffrn_radiation_monochromator 'mirror optics'
_diffrn_radiation_probe x-ray
_diffrn_radiation_type MoK\a
_diffrn_radiation_wavelength 0.71073
_diffrn_reflns_av_R_equivalents 0.1095
_diffrn_reflns_av_unetI/netI 0.0665
_diffrn_reflns_Laue_measured_fraction_full 1.000
_diffrn_reflns_Laue_measured_fraction_max 1.000
_diffrn_reflns_limit_h_max 11
_diffrn_reflns_limit_h_min -12
_diffrn_reflns_limit_k_max 19
_diffrn_reflns_limit_k_min -19
_diffrn_reflns_limit_l_max 24
_diffrn_reflns_limit_l_min -24
_diffrn_reflns_number 83083
_diffrn_reflns_point_group_measured_fraction_full 1.000
_diffrn_reflns_point_group_measured_fraction_max 1.000
_diffrn_reflns_theta_full 25.242
_diffrn_reflns_theta_max 25.998
_diffrn_reflns_theta_min 1.935
_diffrn_source 'microfocus sealed X-ray tube'
_diffrn_source_current 1.0
_diffrn_source_power 0.05
_diffrn_source_type 'Incoatec I\ms'
_diffrn_source_voltage 50.0
_diffrn_standards_number 0
_exptl_absorpt_coefficient_mu 0.350
_exptl_absorpt_correction_T_max 0.9689
_exptl_absorpt_correction_T_min 0.7980
_exptl_absorpt_correction_type analytical
_exptl_absorpt_process_details
'SADABS-2014/5 (Bruker,2014/5) was used for absorption correction. wR2(int) was 0.1291 before and 0.0814 after correction. The Ratio of minimum to maximum transmission is 0.8236. The \l/2 correction factor is Not present.'
_exptl_crystal_colour 'clear dark green'
_exptl_crystal_colour_lustre clear
_exptl_crystal_colour_modifier dark
_exptl_crystal_colour_primary green
_exptl_crystal_density_diffrn 1.603
_exptl_crystal_description plate
_exptl_crystal_F_000 1407
_exptl_crystal_preparation 'cut from a larger crystal'
_exptl_crystal_size_max 0.366
_exptl_crystal_size_mid 0.353
_exptl_crystal_size_min 0.185
_refine_diff_density_max 0.772
_refine_diff_density_min -0.595
_refine_diff_density_rms 0.080
_refine_ls_extinction_method none
_refine_ls_goodness_of_fit_ref 1.018
_refine_ls_hydrogen_treatment constr
_refine_ls_matrix_type full
_refine_ls_number_parameters 1072
_refine_ls_number_reflns 11412
_refine_ls_number_restraints 240
_refine_ls_restrained_S_all 1.027
_refine_ls_R_factor_all 0.1163
_refine_ls_R_factor_gt 0.0718
_refine_ls_shift/su_max 0.003
_refine_ls_shift/su_mean 0.000
_refine_ls_structure_factor_coef Fsqd
_refine_ls_weighting_details 'w=1/[\s^2^(Fo^2^)+(0.0877P)^2^+6.4935P] where P=(Fo^2^+2Fc^2^)/3'
_refine_ls_weighting_scheme calc
_refine_ls_wR_factor_gt 0.1728
_refine_ls_wR_factor_ref 0.2016
_reflns_Friedel_coverage 0.000
_reflns_number_gt 7658
_reflns_number_total 11412
_reflns_threshold_expression 'I > 2\s(I)'
_cod_data_source_file d0cc03161e2.cif
_cod_data_source_block ke067
_cod_depositor_comments 'Adding full bibliography for 7126716--7126723.cif.'
_cod_original_formula_sum 'C129 H65 F48 N14.60 O0.50 Zn'
_cod_database_code 7126723
_shelx_shelxl_version_number 2018/3
_shelx_space_group_comment
;
The symmetry employed for this shelxl refinement is uniquely defined
by the following loop, which should always be used as a source of
symmetry information in preference to the above space-group names.
They are only intended as comments.
;
_olex2_refinement_description
;
1. Fixed Uiso
 At 1.2 times of:
  All C(H) groups
 At 1.5 times of:
  All O(H,H) groups
2. Shared sites
{N3, O2}
3. Restrained distances
 F13A-C74A
 1.328 with sigma of 0.02
 C74-F80
 1.328 with sigma of 0.02
 F80A-C74A
 1.328 with sigma of 0.02
 C74-F12
 1.328 with sigma of 0.02
 F12A-C74A
 1.328 with sigma of 0.02
 C74-F13
 1.328 with sigma of 0.02
 F1-C62
 1.328 with sigma of 0.02
 F1A-C62
 1.328 with sigma of 0.02
 F0AB-C62
 1.328 with sigma of 0.02
 F1AA-C62
 1.328 with sigma of 0.02
 F0AA-C62
 1.328 with sigma of 0.02
 F1AB-C62
 1.328 with sigma of 0.02
4. Uiso/Uaniso restraints and constraints
C74 \\sim C74A: within 2A with sigma of 0.04 and sigma for terminal atoms of
0.08 within 2A
F3AB \\sim F6 \\sim F6A \\sim F2AA \\sim F2AB \\sim F3AA: within 2A with sigma
of 0.04 and sigma for terminal atoms of 0.08 within 2A
Uanis(C18) \\sim Ueq, Uanis(C1AA) \\sim Ueq, Uanis(C16) \\sim Ueq, Uanis(N0AA)
\\sim Ueq, Uanis(C0AA) \\sim Ueq, Uanis(C3) \\sim Ueq: with sigma of 0.01 and
sigma for terminal atoms of 0.002
Uanis(C5) \\sim Ueq, Uanis(C1BA) \\sim Ueq, Uanis(C0BA) \\sim Ueq, Uanis(C14)
\\sim Ueq, Uanis(C2BA) \\sim Ueq, Uanis(N2) \\sim Ueq: with sigma of 0.01 and
sigma for terminal atoms of 0.002
Uanis(C2AA) \\sim Ueq, Uanis(C8) \\sim Ueq, Uanis(N2AA) \\sim Ueq, Uanis(C6)
\\sim Ueq, Uanis(C7) \\sim Ueq, Uanis(C4) \\sim Ueq: with sigma of 0.01 and
sigma for terminal atoms of 0.002
Uanis(C5A) \\sim Ueq, Uanis(C2) \\sim Ueq, Uanis(C4AB) \\sim Ueq, Uanis(C3AA)
\\sim Ueq, Uanis(C9) \\sim Ueq: with sigma of 0.01 and sigma for terminal atoms
of 0.002
Uanis(C74A) \\sim Ueq, Uanis(C74) \\sim Ueq: with sigma of 0.01 and sigma for
terminal atoms of 0.002
Uanis(N1) \\sim Ueq, Uanis(C9AA) \\sim Ueq, Uanis(C5AA) \\sim Ueq, Uanis(C8AA)
\\sim Ueq, Uanis(C6AA) \\sim Ueq, Uanis(C7AA) \\sim Ueq: with sigma of 0.01 and
sigma for terminal atoms of 0.002
Uanis(N3) = Uanis(O2)
5. Others
 Fixed Sof: F12(0.5) C74(0.5) F80(0.5) Zn1(0.5) F13(0.5) N0AA(0.7) C3(0.7)
 H3(0.7) C0AA(0.7) H0AA(0.7) C16(0.7) H16(0.7) C18(0.7) H18(0.7) C1AA(0.7)
 H1AA(0.7) C4(0.7) H4(0.7) C2AA(0.7) H2AA(0.7) C8(0.7) H8(0.7) N2AA(0.7)
 C6(0.7) H6(0.7) C7(0.7) H7(0.7) N1(0.3) C8AA(0.3) H8AA(0.3) C6AA(0.3)
 H6AA(0.3) C9AA(0.3) H9AA(0.3) C5AA(0.3) H5AA(0.3) C7AA(0.3) H7AA(0.3) F1(0.5)
 F1AA(0.5) F0AA(0.5) F0AB(0.5) F1AB(0.5) F1A(0.5) F12A(0.5) C74A(0.5) F80A(0.5)
 F13A(0.5) N3(0.3) C9(0.3) H9(0.3) C3AA(0.3) H3AA(0.3) C4AB(0.3) H4AB(0.3)
 C2(0.3) H2(0.3) C5A(0.3) H5A(0.3) F3AA(0.5) F2AA(0.5) F6(0.5) F3AB(0.5)
 F2AB(0.5) F6A(0.5) C1BA(0.3) H1BA(0.3) C0BA(0.3) H0BA(0.3) C14(0.3) H14(0.3)
 C2BA(0.3) H2BA(0.3) N2(0.3) H2c(0.3) C5(0.3) O2(0.25) H2a(0.25) H2b(0.25)
 H5(0.3)
6.a Rotating group:
 O2(H2a,H2b)
6.b Ternary CH refined with riding coordinates:
 C3AA(H3AA), C4AB(H4AB)
6.c Aromatic/amide H refined with riding coordinates:
 C19(H19), C23(H23), C28(H28), C30(H30), C39(H39), C40(H40), C44(H44),
 C46(H46), C49(H49), C53(H53), C55(H55), C57(H57), C58(H58), C59(H59), C64(H64),
  C65(H65), C72(H72), C75(H75), C76(H76), C84(H84), C87(H87), C3(H3),
 C0AA(H0AA), C16(H16), C18(H18), C1AA(H1AA), C4(H4), C2AA(H2AA), C8(H8), C6(H6),
  C7(H7), C8AA(H8AA), C6AA(H6AA), C9AA(H9AA), C5AA(H5AA), C7AA(H7AA), C9(H9),
 C2(H2), C5A(H5A), C1BA(H1BA), C0BA(H0BA), C14(H14), C2BA(H2BA), C5(H5)
6.d Fitted hexagon refined as free rotating group:
 C4(C2AA,C8,N2AA,C6,C7), N3(C9,C3AA,C4AB,C2,C5A), C1BA(C0BA,C14,C2BA,N2,C5)
;
_olex2_exptl_crystal_mounting_method
'Crystal soaked in perfluoro polyether oil and mounted on a MiTeGen sample holder directly into the pre-cooled cryostream'
_olex2_submission_special_instructions 'No special instructions were received'

loop_
_space_group_symop_operation_xyz
'x, y, z'
'-x, -y, -z'

loop_
_atom_site_label
_atom_site_type_symbol
_atom_site_fract_x
_atom_site_fract_y
_atom_site_fract_z
_atom_site_U_iso_or_equiv
_atom_site_adp_type
_atom_site_occupancy
_atom_site_site_symmetry_order
_atom_site_calc_flag
_atom_site_refinement_flags_posn
_atom_site_refinement_flags_adp
_atom_site_refinement_flags_occupancy
_atom_site_disorder_assembly
_atom_site_disorder_group
F2 F -0.1669(3) 0.66915(16) 0.68243(14) 0.0557(8) Uani 1 1 d . . . . .
F3 F -0.1284(2) 0.56342(17) 1.06525(12) 0.0419(6) Uani 1 1 d . . . . .
F4 F -0.0285(3) 0.62020(16) 0.61787(18) 0.0563(8) Uani 1 1 d . . . . .
F5 F -0.2343(3) 0.63662(16) 0.56814(14) 0.0477(7) Uani 1 1 d . . . . .
N6 N 0.0222(3) 0.90505(18) 0.83026(14) 0.0191(6) Uani 1 1 d . . . . .
F7 F -0.0263(3) 0.65895(18) 1.16241(14) 0.0531(7) Uani 1 1 d . . . . .
N8 N -0.1282(3) 1.16775(18) 0.94515(14) 0.0200(6) Uani 1 1 d . . . . .
N9 N 0.0566(3) 0.88908(19) 0.95190(15) 0.0226(7) Uani 1 1 d . . . . .
C10 C -0.0858(3) 1.0213(2) 0.78489(17) 0.0163(7) Uani 1 1 d . . . . .
C11 C -0.1276(3) 1.0991(2) 0.82008(17) 0.0172(7) Uani 1 1 d . . . . .
F12 F 0.1303(12) 0.3328(10) 0.6965(8) 0.051(3) Uani 0.5 1 d D . P A 1
C13 C -0.1057(3) 0.9988(2) 0.70983(17) 0.0157(7) Uani 1 1 d . . . . .
F14 F -0.0033(3) 0.5248(2) 1.15126(17) 0.0648(9) Uani 1 1 d . . . . .
C15 C 0.2214(4) 0.6487(2) 1.00142(18) 0.0211(7) Uani 1 1 d . . . . .
F16 F 0.4276(4) 0.5677(2) 0.53763(16) 0.0763(11) Uani 1 1 d . . . . .
C17 C -0.0733(3) 0.7638(2) 0.62368(18) 0.0198(7) Uani 1 1 d . . . . .
C19 C -0.1698(3) 1.0559(2) 0.67360(17) 0.0178(7) Uani 1 1 d . . . . .
H19 H -0.185506 1.041747 0.623672 0.021 Uiso 1 1 calc R U . . .
F20 F -0.6297(4) 1.2021(2) 0.4618(2) 0.1008(16) Uani 1 1 d . . . . .
C21 C -0.2116(3) 1.1336(2) 0.70903(17) 0.0172(7) Uani 1 1 d . . . . .
C22 C 0.1488(4) 0.7594(2) 0.93294(18) 0.0202(7) Uani 1 1 d . . . . .
C23 C 0.0089(4) 0.9293(2) 0.61410(18) 0.0220(8) Uani 1 1 d . . . . .
H23 H 0.036270 0.984768 0.610322 0.026 Uiso 1 1 calc R U . . .
C24 C 0.2081(4) 0.6570(2) 0.80909(18) 0.0219(8) Uani 1 1 d . . . . .
C25 C -0.1260(4) 0.6732(2) 0.62342(19) 0.0275(8) Uani 1 1 d . . . . .
F26 F -0.5650(4) 1.0811(2) 0.46546(18) 0.0966(15) Uani 1 1 d . . . . .
C27 C 0.1229(4) 0.7838(2) 0.86800(18) 0.0200(7) Uani 1 1 d . . . . .
C28 C 0.0024(4) 0.7740(2) 0.57374(18) 0.0237(8) Uani 1 1 d . . . . .
H28 H 0.025796 0.725589 0.543743 0.028 Uiso 1 1 calc R U . . .
C29 C 0.1163(4) 0.5987(2) 1.08705(18) 0.0233(8) Uani 1 1 d . . . . .
C30 C -0.1061(3) 0.8356(2) 0.66944(17) 0.0177(7) Uani 1 1 d . . . . .
H30 H -0.155416 0.827854 0.703353 0.021 Uiso 1 1 calc R U . . .
C31 C -0.2865(4) 1.1877(2) 0.66557(17) 0.0180(7) Uani 1 1 d . . . . .
F32 F 0.1771(4) 0.8030(2) 0.4878(2) 0.0862(12) Uani 1 1 d . . . . .
C33 C -0.4690(4) 1.1980(2) 0.56631(18) 0.0209(7) Uani 1 1 d . . . . .
C34 C -0.0096(4) 0.5861(3) 1.11592(19) 0.0307(9) Uani 1 1 d . . . . .
C35 C 0.2041(4) 0.6821(2) 0.93663(18) 0.0202(7) Uani 1 1 d . . . . .
C36 C 0.0633(4) 0.8648(2) 0.88161(17) 0.0187(7) Uani 1 1 d . . . . .
F37 F 0.2993(5) 0.6667(3) 0.5542(2) 0.1172(19) Uani 1 1 d . . . . .
C38 C -0.0981(4) 1.1027(2) 0.89614(17) 0.0194(7) Uani 1 1 d . . . . .
C39 C 0.2335(4) 0.6328(2) 0.87402(18) 0.0223(8) Uani 1 1 d . . . . .
H39 H 0.271612 0.581624 0.875317 0.027 Uiso 1 1 calc R U . . .
C40 C -0.4304(4) 1.2871(2) 0.58297(18) 0.0229(8) Uani 1 1 d . . . . .
H40 H -0.478169 1.320117 0.555413 0.027 Uiso 1 1 calc R U . . .
C41 C -0.3193(4) 1.3265(2) 0.64151(19) 0.0245(8) Uani 1 1 d . . . . .
F42 F 0.0293(4) 0.8784(3) 0.45463(18) 0.0923(13) Uani 1 1 d . . . . .
C43 C -0.0657(3) 0.9194(2) 0.66504(16) 0.0173(7) Uani 1 1 d . . . . .
C44 C -0.3972(4) 1.1483(2) 0.60657(17) 0.0189(7) Uani 1 1 d . . . . .
H44 H -0.423189 1.088259 0.594040 0.023 Uiso 1 1 calc R U . . .
C45 C 0.1176(5) 0.8687(3) 0.5130(2) 0.0376(10) Uani 1 1 d . . . . .
C46 C -0.2476(4) 1.2774(2) 0.68266(18) 0.0214(7) Uani 1 1 d . . . . .
H46 H -0.173271 1.304611 0.721785 0.026 Uiso 1 1 calc R U . . .
F47 F 0.5001(5) 0.6793(3) 0.6232(2) 0.1052(14) Uani 1 1 d . . . . .
C48 C 0.1092(4) 0.8287(2) 0.98529(17) 0.0196(7) Uani 1 1 d . . . . .
C49 C -0.1883(3) 1.1559(2) 0.78337(17) 0.0180(7) Uani 1 1 d . . . . .
H49 H -0.212681 1.207734 0.808104 0.022 Uiso 1 1 calc R U . . .
F50 F 0.2078(5) 0.9388(3) 0.5333(2) 0.1178(19) Uani 1 1 d . . . . .
C51 C -0.5891(4) 1.1540(3) 0.5042(2) 0.0334(9) Uani 1 1 d . . . . .
C52 C 0.3573(5) 0.5898(3) 1.0908(2) 0.0399(11) Uani 1 1 d . . . . .
C53 C 0.1518(4) 0.7334(2) 0.80596(18) 0.0212(7) Uani 1 1 d . . . . .
H53 H 0.133913 0.750379 0.763361 0.025 Uiso 1 1 calc R U . . .
C54 C 0.3192(5) 0.5813(3) 0.6349(2) 0.0379(10) Uani 1 1 d . . . . .
C55 C 0.2940(4) 0.6343(3) 0.6963(2) 0.0317(9) Uani 1 1 d . . . . .
H55 H 0.315896 0.694495 0.706196 0.038 Uiso 1 1 calc R U . . .
C56 C -0.0295(4) 0.9806(2) 0.84199(17) 0.0180(7) Uani 1 1 d . . . . .
C57 C 0.1058(4) 0.6351(2) 1.02904(18) 0.0218(7) Uani 1 1 d . . . . .
H57 H 0.020321 0.650293 1.008642 0.026 Uiso 1 1 calc R U . . .
C58 C 0.3473(4) 0.6255(3) 1.0323(2) 0.0334(9) Uani 1 1 d . . . . .
H58 H 0.425578 0.633686 1.014015 0.040 Uiso 1 1 calc R U . . .
C59 C 0.2427(4) 0.5758(3) 1.1182(2) 0.0350(10) Uani 1 1 d . . . . .
H59 H 0.249872 0.551358 1.156892 0.042 Uiso 1 1 calc R U . . .
C60 C 0.0426(4) 0.8568(2) 0.56897(18) 0.0241(8) Uani 1 1 d . . . . .
F61 F -0.7015(3) 1.1319(3) 0.5255(2) 0.1001(14) Uani 1 1 d . . . . .
C62 C -0.2746(5) 1.4230(3) 0.6587(2) 0.0441(12) Uani 1 1 d D . . . .
C63 C 0.2366(4) 0.5992(3) 0.74358(19) 0.0272(8) Uani 1 1 d . . . . .
C64 C 0.2044(4) 0.5094(3) 0.7279(2) 0.0322(9) Uani 1 1 d . . . . .
H64 H 0.166972 0.484625 0.759254 0.039 Uiso 1 1 calc R U . . .
C65 C 0.2856(5) 0.4921(3) 0.6188(2) 0.0435(12) Uani 1 1 d . . . . .
H65 H 0.301387 0.456240 0.577218 0.052 Uiso 1 1 calc R U . . .
C67 C 0.3811(6) 0.6212(4) 0.5858(3) 0.0572(14) Uani 1 1 d . . . . .
C70 C 0.2278(5) 0.4566(3) 0.6657(2) 0.0399(11) Uani 1 1 d . . . . .
N71 N -0.1830(5) 0.6642(4) 0.9204(3) 0.0727(15) Uani 1 1 d . . . . .
C72 C -0.2098(5) 0.6595(4) 0.8508(3) 0.0581(14) Uani 1 1 d . . . . .
H72 H -0.145568 0.637828 0.824930 0.070 Uiso 1 1 calc R U . . .
C74 C 0.2068(15) 0.3560(10) 0.6544(7) 0.043(4) Uani 0.5 1 d D U P A 1
C75 C -0.3255(6) 0.6846(5) 0.8156(3) 0.0693(17) Uani 1 1 d . . . . .
H75 H -0.341354 0.679053 0.766394 0.083 Uiso 1 1 calc R U . . .
C76 C -0.2759(7) 0.6952(5) 0.9550(3) 0.084(2) Uani 1 1 d . . . . .
H76 H -0.260106 0.697852 1.003716 0.101 Uiso 1 1 calc R U . . .
F80 F 0.154(2) 0.3189(8) 0.5855(5) 0.123(7) Uani 0.5 1 d D . P A 1
C84 C -0.4191(6) 0.7181(5) 0.8530(4) 0.079(2) Uani 1 1 d . . . . .
H84 H -0.499015 0.736883 0.830240 0.095 Uiso 1 1 calc R U . . .
C87 C -0.3926(7) 0.7234(5) 0.9245(4) 0.086(2) Uani 1 1 d . . . . .
H87 H -0.454039 0.746105 0.951811 0.103 Uiso 1 1 calc R U . . .
Zn1 Zn 0.04810(8) 1.01420(5) 1.00474(4) 0.0201(2) Uani 0.5 1 d . . P . .
N1AA N -0.0398(3) 1.03081(19) 0.90654(14) 0.0222(7) Uani 1 1 d . . . . .
F13 F 0.3225(11) 0.3222(7) 0.6721(7) 0.099(4) Uani 0.5 1 d D . P A 1
N0AA N 0.6698(10) 1.0880(6) 1.2390(6) 0.081(3) Uani 0.7 1 d . U P B 5
C3 C 0.4593(12) 1.1003(9) 1.2803(7) 0.081(3) Uani 0.7 1 d . U P B 5
H3 H 0.413860 1.104143 1.317549 0.097 Uiso 0.7 1 calc R U P B 5
C0AA C 0.6007(11) 1.1002(8) 1.2932(6) 0.089(3) Uani 0.7 1 d . U P B 5
H0AA H 0.651907 1.108756 1.340355 0.107 Uiso 0.7 1 calc R U P B 5
C16 C 0.5868(12) 1.0781(8) 1.1723(7) 0.101(3) Uani 0.7 1 d . U P B 5
H16 H 0.629276 1.066692 1.133779 0.121 Uiso 0.7 1 calc R U P B 5
C18 C 0.3866(11) 1.0949(7) 1.2139(7) 0.098(3) Uani 0.7 1 d . U P B 5
H18 H 0.291014 1.098965 1.205723 0.117 Uiso 0.7 1 calc R U P B 5
C1AA C 0.4503(12) 1.0834(8) 1.1575(7) 0.104(4) Uani 0.7 1 d . U P B 5
H1AA H 0.400189 1.079458 1.110897 0.124 Uiso 0.7 1 calc R U P B 5
C4 C 0.2406(5) 1.1823(5) 0.8426(4) 0.095(4) Uani 0.7 1 d G U P C 7
H4 H 0.174154 1.193550 0.869717 0.114 Uiso 0.7 1 calc R U P C 7
C2AA C 0.2023(5) 1.1697(5) 0.7684(4) 0.082(3) Uani 0.7 1 d G U P C 7
H2AA H 0.110276 1.172570 0.745880 0.098 Uiso 0.7 1 calc R U P C 7
C8 C 0.3015(7) 1.1529(5) 0.7279(3) 0.103(3) Uani 0.7 1 d G U P C 7
H8 H 0.275926 1.144509 0.678223 0.123 Uiso 0.7 1 calc R U P C 7
N2AA N 0.4391(7) 1.1487(6) 0.7615(4) 0.138(4) Uani 0.7 1 d G U P C 7
C6 C 0.4773(5) 1.1612(5) 0.8357(4) 0.084(3) Uani 0.7 1 d G U P C 7
H6 H 0.569333 1.158408 0.858241 0.101 Uiso 0.7 1 calc R U P C 7
C7 C 0.3781(6) 1.1781(5) 0.8763(3) 0.074(3) Uani 0.7 1 d G U P C 7
H7 H 0.403685 1.186469 0.925899 0.089 Uiso 0.7 1 calc R U P C 7
N1 N 0.3202(14) 0.9855(9) 0.7310(8) 0.052(3) Uani 0.3 1 d . U P D 4
C8AA C 0.523(2) 0.9498(14) 0.7015(10) 0.053(5) Uani 0.3 1 d . U P D 4
H8AA H 0.607098 0.965431 0.690149 0.064 Uiso 0.3 1 calc R U P D 4
C6AA C 0.3644(14) 0.8401(9) 0.7218(8) 0.034(3) Uani 0.3 1 d . U P D 4
H6AA H 0.341694 0.785062 0.727755 0.041 Uiso 0.3 1 calc R U P D 4
C9AA C 0.4430(18) 1.0049(11) 0.7127(9) 0.049(4) Uani 0.3 1 d . U P D 4
H9AA H 0.467003 1.060627 0.708577 0.059 Uiso 0.3 1 calc R U P D 4
C5AA C 0.273(3) 0.9019(14) 0.7289(12) 0.058(6) Uani 0.3 1 d . U P D 4
H5AA H 0.181913 0.886606 0.732179 0.069 Uiso 0.3 1 calc R U P D 4
C7AA C 0.490(3) 0.8629(14) 0.7057(12) 0.052(5) Uani 0.3 1 d . U P D 4
H7AA H 0.551022 0.822250 0.697720 0.063 Uiso 0.3 1 calc R U P D 4
F1 F -0.1902(12) 1.4550(6) 0.7186(4) 0.053(3) Uani 0.5 1 d D . P E 1
F1AA F -0.3726(13) 1.4676(7) 0.6484(12) 0.135(7) Uani 0.5 1 d D . P E 1
F0AA F -0.1902(15) 1.4381(5) 0.6123(4) 0.089(3) Uani 0.5 1 d D . P E 1
F0AB F -0.1466(12) 1.4498(8) 0.6873(11) 0.131(7) Uani 0.5 1 d D . P E 2
F1AB F -0.3319(15) 1.4593(6) 0.6138(4) 0.071(5) Uani 0.5 1 d D . P E 2
F1A F -0.3351(18) 1.4622(4) 0.7161(5) 0.101(4) Uani 0.5 1 d D . P E 2
F12A F 0.138(2) 0.3320(12) 0.6885(12) 0.121(8) Uani 0.5 1 d D . P A 2
C74A C 0.1701(17) 0.3666(12) 0.6403(9) 0.060(5) Uani 0.5 1 d D U P A 2
F80A F 0.0479(13) 0.3446(7) 0.5935(5) 0.110(4) Uani 0.5 1 d D . P A 2
F13A F 0.2585(19) 0.3162(7) 0.6155(11) 0.137(8) Uani 0.5 1 d D . P A 2
N3 N 0.2611(5) 1.0611(4) 1.0256(3) 0.0493(17) Uani 0.3 1 d G . P F 1
C9 C 0.3295(9) 1.0700(7) 0.9723(4) 0.062(5) Uani 0.3 1 d G U P F 1
H9 H 0.278860 1.076958 0.928914 0.074 Uiso 0.3 1 calc R U P F 1
C3AA C 0.4735(9) 1.0684(9) 0.9837(6) 0.065(5) Uani 0.3 1 d G U P F 1
H3AA H 0.524208 1.100664 0.958079 0.079 Uiso 0.3 1 calc R U P F 1
C4AB C 0.5491(6) 1.0580(10) 1.0485(8) 0.085(6) Uani 0.3 1 d G U P F 1
H4AB H 0.646088 1.087645 1.065341 0.102 Uiso 0.3 1 calc R U P F 1
C2 C 0.4808(9) 1.0492(10) 1.1018(6) 0.092(7) Uani 0.3 1 d G U P F 1
H2 H 0.531395 1.042203 1.145131 0.110 Uiso 0.3 1 calc R U P F 1
C5A C 0.3368(9) 1.0507(8) 1.0903(4) 0.063(5) Uani 0.3 1 d G U P F 1
H5A H 0.291042 1.044816 1.126016 0.076 Uiso 0.3 1 calc R U P F 1
C4AA C 0.4945(6) 0.5641(5) 1.1236(4) 0.0686(19) Uani 1 1 d . . . . .
F3AA F 0.5857(14) 0.5636(16) 1.0850(9) 0.105(6) Uani 0.5 1 d . U P G 1
F2AA F 0.5577(18) 0.6253(11) 1.1896(12) 0.145(8) Uani 0.5 1 d . U P G 1
F6 F 0.4879(11) 0.4937(11) 1.1399(16) 0.121(6) Uani 0.5 1 d . U P G 1
F3AB F 0.499(2) 0.4793(14) 1.0865(12) 0.175(10) Uani 0.5 1 d . U P G 2
F2AB F 0.6057(13) 0.6149(14) 1.1248(13) 0.111(6) Uani 0.5 1 d . U P G 2
F6A F 0.5051(15) 0.562(2) 1.1868(8) 0.128(6) Uani 0.5 1 d . U P G 2
C1BA C 0.2860(15) 1.2038(10) 0.8197(7) 0.070(6) Uani 0.3 1 d G U P H 6
H1BA H 0.222188 1.221464 0.785719 0.084 Uiso 0.3 1 calc R U P H 6
C0BA C 0.4284(17) 1.2149(11) 0.8215(8) 0.109(9) Uani 0.3 1 d G U P H 6
H0BA H 0.459908 1.239998 0.788700 0.131 Uiso 0.3 1 calc R U P H 6
C14 C 0.5238(12) 1.1885(11) 0.8723(9) 0.087(8) Uani 0.3 1 d G U P H 6
H14 H 0.619052 1.195943 0.873510 0.104 Uiso 0.3 1 calc R U P H 6
C2BA C 0.4767(11) 1.1510(9) 0.9213(7) 0.068(5) Uani 0.3 1 d G U P H 6
H2BA H 0.540477 1.133354 0.955340 0.081 Uiso 0.3 1 calc R U P H 6
N2 N 0.3343(12) 1.1399(7) 0.9196(6) 0.060(4) Uani 0.3 1 d G U P H 6
H2A H 0.305129 1.116709 0.949891 0.072 Uiso 0.3 1 calc R U P H 6
C5 C 0.2389(10) 1.1663(9) 0.8687(7) 0.078(7) Uani 0.3 1 d G U P H 6
O2 O 0.2611(5) 1.0611(4) 1.0256(3) 0.0493(17) Uani 0.25 1 d . . P F 2

loop_
_atom_site_aniso_label
_atom_site_aniso_U_11
_atom_site_aniso_U_22
_atom_site_aniso_U_33
_atom_site_aniso_U_23
_atom_site_aniso_U_13
_atom_site_aniso_U_12
F2 0.102(2) 0.0330(14) 0.0356(14) 0.0090(11) 0.0296(15) -0.0059(14)
F3 0.0336(13) 0.0560(16) 0.0272(12) -0.0004(11) 0.0065(10) -0.0073(11)
F4 0.0470(16) 0.0279(13) 0.101(2) 0.0237(14) 0.0212(15) 0.0155(12)
F5 0.0458(15) 0.0394(14) 0.0449(15) 0.0063(12) -0.0051(12) -0.0102(12)
N6 0.0263(15) 0.0230(15) 0.0120(14) 0.0069(12) 0.0074(12) 0.0116(12)
F7 0.0422(15) 0.0591(17) 0.0444(15) -0.0197(13) 0.0238(12) -0.0029(13)
N8 0.0314(16) 0.0210(15) 0.0114(13) 0.0066(12) 0.0073(12) 0.0128(13)
N9 0.0337(17) 0.0256(16) 0.0119(14) 0.0078(12) 0.0058(12) 0.0142(13)
C10 0.0184(16) 0.0209(17) 0.0124(16) 0.0062(13) 0.0063(13) 0.0072(13)
C11 0.0213(17) 0.0200(17) 0.0129(16) 0.0060(13) 0.0065(13) 0.0060(14)
F12 0.060(5) 0.040(7) 0.048(5) -0.013(4) 0.027(4) 0.007(4)
C13 0.0167(16) 0.0201(17) 0.0114(15) 0.0051(13) 0.0045(13) 0.0043(13)
F14 0.0607(18) 0.088(2) 0.076(2) 0.0619(19) 0.0334(16) 0.0146(16)
C15 0.0319(19) 0.0198(17) 0.0153(17) 0.0051(14) 0.0092(15) 0.0136(15)
F16 0.108(3) 0.110(3) 0.0422(16) 0.0306(17) 0.0551(18) 0.066(2)
C17 0.0203(17) 0.0239(18) 0.0143(16) 0.0050(14) 0.0005(14) 0.0075(14)
C19 0.0239(18) 0.0231(18) 0.0092(15) 0.0066(13) 0.0055(13) 0.0075(14)
F20 0.105(3) 0.062(2) 0.096(3) 0.051(2) -0.078(2) -0.0254(19)
C21 0.0195(17) 0.0194(17) 0.0152(16) 0.0080(13) 0.0045(13) 0.0057(13)
C22 0.0266(18) 0.0229(18) 0.0139(16) 0.0059(14) 0.0067(14) 0.0114(15)
C23 0.0276(19) 0.0234(18) 0.0186(17) 0.0086(14) 0.0074(15) 0.0103(15)
C24 0.0257(18) 0.0273(19) 0.0158(17) 0.0053(14) 0.0089(14) 0.0122(15)
C25 0.031(2) 0.029(2) 0.0212(19) 0.0030(16) 0.0056(16) 0.0066(16)
F26 0.091(3) 0.075(2) 0.065(2) -0.0405(18) -0.0508(19) 0.044(2)
C27 0.0260(18) 0.0239(18) 0.0137(16) 0.0084(14) 0.0063(14) 0.0108(15)
C28 0.0273(19) 0.028(2) 0.0148(17) 0.0029(15) 0.0034(15) 0.0106(15)
C29 0.033(2) 0.0221(18) 0.0169(17) 0.0051(14) 0.0092(15) 0.0068(15)
C30 0.0193(17) 0.0253(18) 0.0088(15) 0.0055(13) 0.0020(13) 0.0051(14)
C31 0.0250(18) 0.0219(18) 0.0112(16) 0.0070(13) 0.0076(14) 0.0100(14)
F32 0.136(3) 0.075(2) 0.105(3) 0.048(2) 0.107(3) 0.064(2)
C33 0.0219(18) 0.0250(19) 0.0180(17) 0.0078(14) 0.0047(14) 0.0098(15)
C34 0.038(2) 0.036(2) 0.0172(18) 0.0053(17) 0.0079(17) 0.0022(18)
C35 0.0251(18) 0.0232(18) 0.0155(17) 0.0073(14) 0.0059(14) 0.0123(15)
C36 0.0266(18) 0.0207(17) 0.0110(16) 0.0061(13) 0.0046(14) 0.0099(14)
F37 0.143(4) 0.188(4) 0.120(3) 0.128(3) 0.106(3) 0.131(4)
C38 0.0284(18) 0.0212(18) 0.0114(16) 0.0062(14) 0.0055(14) 0.0115(15)
C39 0.0275(19) 0.0234(18) 0.0205(18) 0.0070(15) 0.0099(15) 0.0150(15)
C40 0.0286(19) 0.0267(19) 0.0192(18) 0.0127(15) 0.0069(15) 0.0141(15)
C41 0.038(2) 0.0198(18) 0.0182(18) 0.0094(15) 0.0051(16) 0.0088(16)
F42 0.106(3) 0.154(4) 0.061(2) 0.075(2) 0.051(2) 0.052(3)
C43 0.0185(16) 0.0249(18) 0.0083(15) 0.0050(13) 0.0005(13) 0.0068(14)
C44 0.0235(17) 0.0195(17) 0.0164(17) 0.0065(14) 0.0069(14) 0.0078(14)
C45 0.053(3) 0.036(2) 0.033(2) 0.0120(19) 0.027(2) 0.013(2)
C46 0.0293(19) 0.0227(18) 0.0118(16) 0.0063(14) 0.0023(14) 0.0043(15)
F47 0.120(3) 0.145(4) 0.065(2) 0.029(2) 0.059(2) -0.003(3)
C48 0.0275(18) 0.0194(17) 0.0142(16) 0.0055(14) 0.0056(14) 0.0124(15)
C49 0.0233(17) 0.0203(17) 0.0134(16) 0.0070(13) 0.0057(14) 0.0092(14)
F50 0.158(4) 0.095(3) 0.095(3) -0.026(2) 0.105(3) -0.059(3)
C51 0.028(2) 0.032(2) 0.037(2) 0.0130(18) -0.0048(17) 0.0078(17)
C52 0.041(2) 0.058(3) 0.037(2) 0.032(2) 0.016(2) 0.026(2)
C53 0.0265(18) 0.030(2) 0.0113(16) 0.0079(14) 0.0077(14) 0.0143(15)
C54 0.044(2) 0.060(3) 0.0191(19) 0.0126(19) 0.0162(18) 0.031(2)
C55 0.042(2) 0.041(2) 0.0208(19) 0.0128(17) 0.0148(17) 0.0229(19)
C56 0.0246(18) 0.0226(18) 0.0104(15) 0.0077(13) 0.0058(13) 0.0107(14)
C57 0.0296(19) 0.0193(18) 0.0175(17) 0.0040(14) 0.0067(15) 0.0098(15)
C58 0.033(2) 0.050(3) 0.032(2) 0.0253(19) 0.0174(18) 0.0218(19)
C59 0.042(2) 0.048(3) 0.028(2) 0.0241(19) 0.0146(18) 0.019(2)
C60 0.032(2) 0.030(2) 0.0167(17) 0.0087(15) 0.0145(15) 0.0123(16)
F61 0.0474(19) 0.145(4) 0.078(2) 0.005(2) -0.0006(17) -0.041(2)
C62 0.065(3) 0.024(2) 0.034(3) 0.0116(19) -0.010(2) 0.002(2)
C63 0.032(2) 0.036(2) 0.0175(18) 0.0063(16) 0.0081(16) 0.0196(17)
C64 0.040(2) 0.035(2) 0.0214(19) -0.0005(17) 0.0109(17) 0.0135(18)
C65 0.052(3) 0.062(3) 0.0153(19) -0.0040(19) 0.0135(19) 0.028(2)
C67 0.072(4) 0.084(4) 0.032(3) 0.022(3) 0.030(3) 0.038(3)
C70 0.045(3) 0.043(3) 0.024(2) -0.0069(19) 0.0090(19) 0.014(2)
N71 0.050(3) 0.120(4) 0.052(3) 0.037(3) 0.003(2) 0.017(3)
C72 0.044(3) 0.081(4) 0.049(3) 0.021(3) 0.009(2) 0.002(3)
C74 0.059(7) 0.036(6) 0.030(6) -0.003(5) 0.013(5) 0.017(5)
C75 0.050(3) 0.116(5) 0.043(3) 0.037(3) 0.001(3) -0.002(3)
C76 0.063(4) 0.155(7) 0.044(3) 0.040(4) 0.014(3) 0.033(4)
F80 0.25(2) 0.053(6) 0.029(4) -0.029(4) 0.018(9) 0.005(12)
C84 0.039(3) 0.127(6) 0.082(5) 0.057(4) 0.005(3) 0.007(3)
C87 0.056(4) 0.143(7) 0.080(5) 0.050(5) 0.033(3) 0.030(4)
Zn1 0.0335(5) 0.0224(5) 0.0090(4) 0.0066(3) 0.0072(4) 0.0168(4)
N1AA 0.0367(17) 0.0243(16) 0.0100(14) 0.0069(12) 0.0073(12) 0.0177(13)
F13 0.089(6) 0.049(5) 0.162(11) 0.021(7) 0.038(7) 0.038(5)
N0AA 0.065(5) 0.085(6) 0.099(6) 0.036(5) 0.022(5) -0.001(4)
C3 0.058(6) 0.087(7) 0.094(7) 0.012(6) 0.023(5) 0.009(6)
C0AA 0.060(5) 0.106(7) 0.098(7) 0.030(6) 0.007(5) 0.009(5)
C16 0.088(6) 0.107(7) 0.109(7) 0.035(6) 0.021(6) 0.010(5)
C18 0.056(5) 0.099(7) 0.127(8) 0.034(6) -0.005(5) 0.008(5)
C1AA 0.080(6) 0.112(7) 0.103(7) 0.024(6) -0.007(6) 0.013(6)
C4 0.059(6) 0.103(7) 0.115(8) 0.002(6) 0.042(6) -0.006(5)
C2AA 0.063(5) 0.073(5) 0.102(6) 0.003(5) 0.030(5) 0.005(4)
C8 0.079(6) 0.131(8) 0.114(7) 0.046(6) 0.041(5) 0.016(5)
N2AA 0.115(7) 0.174(8) 0.143(8) 0.061(7) 0.039(6) 0.039(6)
C6 0.066(5) 0.095(7) 0.102(7) 0.023(6) 0.046(5) 0.014(5)
C7 0.049(4) 0.105(6) 0.061(5) 0.002(4) 0.027(4) -0.006(4)
N1 0.050(6) 0.050(7) 0.058(7) 0.024(6) 0.008(5) -0.004(5)
C8AA 0.045(8) 0.064(8) 0.055(8) 0.025(7) 0.022(6) -0.017(7)
C6AA 0.032(6) 0.019(6) 0.062(7) 0.014(5) 0.031(6) 0.002(5)
C9AA 0.051(7) 0.049(7) 0.047(7) 0.021(6) 0.010(6) -0.017(6)
C5AA 0.065(10) 0.049(8) 0.054(9) 0.017(7) 0.003(7) 0.005(7)
C7AA 0.052(9) 0.045(9) 0.061(9) 0.006(7) 0.025(7) 0.009(7)
F1 0.092(9) 0.023(3) 0.027(3) 0.009(2) -0.020(4) -0.010(5)
F1AA 0.064(6) 0.023(4) 0.27(2) 0.020(10) -0.034(11) 0.021(4)
F0AA 0.164(9) 0.045(4) 0.054(5) 0.009(3) 0.045(5) -0.044(5)
F0AB 0.056(6) 0.040(6) 0.28(2) 0.062(12) -0.022(10) -0.013(4)
F1AB 0.150(14) 0.016(3) 0.028(3) 0.016(3) -0.024(4) 0.004(5)
F1A 0.230(14) 0.030(4) 0.054(5) 0.004(3) 0.058(6) 0.033(5)
F12A 0.224(18) 0.030(8) 0.118(14) -0.002(8) 0.089(12) 0.003(9)
C74A 0.074(8) 0.055(8) 0.046(8) 0.003(6) 0.014(6) 0.017(6)
F80A 0.141(9) 0.075(7) 0.069(6) -0.030(5) 0.000(6) -0.022(6)
F13A 0.175(17) 0.044(5) 0.22(2) -0.012(14) 0.160(16) 0.027(12)
N3 0.038(3) 0.051(4) 0.043(4) -0.003(3) 0.002(3) -0.015(3)
C9 0.053(8) 0.077(9) 0.055(8) 0.022(7) 0.007(7) 0.014(7)
C3AA 0.075(9) 0.065(8) 0.052(8) 0.013(7) 0.007(7) 0.013(7)
C4AB 0.079(10) 0.081(10) 0.092(10) 0.024(8) 0.009(8) 0.022(8)
C2 0.082(10) 0.094(11) 0.095(11) 0.032(9) 0.005(8) 0.019(8)
C5A 0.053(8) 0.070(9) 0.065(8) 0.023(7) 0.009(7) -0.007(7)
C4AA 0.051(3) 0.114(5) 0.081(5) 0.076(4) 0.033(3) 0.046(4)
F3AA 0.047(7) 0.23(2) 0.100(9) 0.120(10) 0.043(7) 0.082(10)
F2AA 0.091(11) 0.137(11) 0.150(14) 0.021(10) -0.074(10) 0.025(7)
F6 0.066(5) 0.100(9) 0.25(2) 0.129(11) 0.032(11) 0.050(7)
F3AB 0.161(14) 0.196(17) 0.188(15) 0.046(12) 0.039(12) 0.166(14)
F2AB 0.034(4) 0.181(15) 0.150(15) 0.115(12) 0.006(9) 0.021(7)
F6A 0.075(8) 0.29(2) 0.087(9) 0.141(12) 0.033(7) 0.101(13)
C1BA 0.066(9) 0.081(10) 0.071(9) 0.022(8) 0.023(8) 0.028(8)
C0BA 0.107(12) 0.107(12) 0.107(12) 0.016(9) 0.025(9) 0.017(9)
C14 0.098(11) 0.085(11) 0.082(11) 0.010(8) 0.041(9) 0.018(8)
C2BA 0.064(8) 0.065(9) 0.072(9) 0.004(7) 0.022(7) 0.022(7)
N2 0.069(7) 0.048(7) 0.061(7) 0.014(6) 0.017(6) -0.009(6)
C5 0.082(11) 0.066(10) 0.082(10) 0.038(8) -0.009(8) 0.008(8)
O2 0.038(3) 0.051(4) 0.043(4) -0.003(3) 0.002(3) -0.015(3)

loop_
_atom_type_symbol
_atom_type_description
_atom_type_scat_dispersion_real
_atom_type_scat_dispersion_imag
_atom_type_scat_source
C C 0.0033 0.0016 'International Tables Vol C Tables 4.2.6.8 and 6.1.1.4'
H H 0.0000 0.0000 'International Tables Vol C Tables 4.2.6.8 and 6.1.1.4'
F F 0.0171 0.0103 'International Tables Vol C Tables 4.2.6.8 and 6.1.1.4'
N N 0.0061 0.0033 'International Tables Vol C Tables 4.2.6.8 and 6.1.1.4'
O O 0.0106 0.0060 'International Tables Vol C Tables 4.2.6.8 and 6.1.1.4'
Zn Zn 0.2839 1.4301 'International Tables Vol C Tables 4.2.6.8 and 6.1.1.4'

loop_
_geom_angle_atom_site_label_1
_geom_angle_atom_site_label_2
_geom_angle_atom_site_label_3
_geom_angle
_geom_angle_site_symmetry_1
_geom_angle_site_symmetry_3
_geom_angle_publ_flag
C56 N6 C36 123.5(3) . . ?
C48 N8 C38 124.3(3) 2_577 . ?
C36 N9 C48 108.8(3) . . ?
C36 N9 Zn1 122.9(2) . . ?
C36 N9 Zn1 125.2(2) . 2_577 ?
C48 N9 Zn1 125.0(2) . 2_577 ?
C48 N9 Zn1 123.9(2) . . ?
Zn1 N9 Zn1 27.69(6) . 2_577 ?
C11 C10 C56 105.4(3) . . ?
C13 C10 C11 119.7(3) . . ?
C13 C10 C56 134.9(3) . . ?
C10 C11 C38 106.7(3) . . ?
C49 C11 C10 122.6(3) . . ?
C49 C11 C38 130.7(3) . . ?
C10 C13 C43 126.1(3) . . ?
C19 C13 C10 116.9(3) . . ?
C19 C13 C43 117.1(3) . . ?
C57 C15 C35 119.0(3) . . ?
C58 C15 C35 121.9(3) . . ?
C58 C15 C57 118.9(3) . . ?
C28 C17 C25 118.1(3) . . ?
C30 C17 C25 121.1(3) . . ?
C30 C17 C28 120.7(3) . . ?
C13 C19 H19 118.4 . . ?
C13 C19 C21 123.2(3) . . ?
C21 C19 H19 118.4 . . ?
C19 C21 C31 119.3(3) . . ?
C49 C21 C19 119.2(3) . . ?
C49 C21 C31 121.4(3) . . ?
C27 C22 C48 105.8(3) . . ?
C35 C22 C27 120.4(3) . . ?
C35 C22 C48 133.8(3) . . ?
C43 C23 H23 119.8 . . ?
C60 C23 H23 119.8 . . ?
C60 C23 C43 120.4(3) . . ?
C39 C24 C63 119.9(3) . . ?
C53 C24 C39 119.6(3) . . ?
C53 C24 C63 120.5(3) . . ?
F2 C25 F4 106.1(3) . . ?
F2 C25 F5 106.8(3) . . ?
F2 C25 C17 113.3(3) . . ?
F4 C25 C17 112.2(3) . . ?
F5 C25 F4 105.7(3) . . ?
F5 C25 C17 112.2(3) . . ?
C22 C27 C36 106.8(3) . . ?
C53 C27 C22 121.8(3) . . ?
C53 C27 C36 131.4(3) . . ?
C17 C28 H28 120.4 . . ?
C60 C28 C17 119.3(3) . . ?
C60 C28 H28 120.4 . . ?
C57 C29 C34 119.1(3) . . ?
C59 C29 C34 120.4(3) . . ?
C59 C29 C57 120.5(3) . . ?
C17 C30 H30 119.8 . . ?
C17 C30 C43 120.4(3) . . ?
C43 C30 H30 119.8 . . ?
C44 C31 C21 119.8(3) . . ?
C44 C31 C46 118.9(3) . . ?
C46 C31 C21 121.2(3) . . ?
C40 C33 C44 120.9(3) . . ?
C40 C33 C51 120.1(3) . . ?
C44 C33 C51 119.1(3) . . ?
F3 C34 F7 105.8(3) . . ?
F3 C34 F14 106.3(3) . . ?
F3 C34 C29 113.2(3) . . ?
F7 C34 C29 112.1(3) . . ?
F14 C34 F7 106.1(3) . . ?
F14 C34 C29 112.7(3) . . ?
C22 C35 C15 122.9(3) . . ?
C39 C35 C15 120.0(3) . . ?
C39 C35 C22 116.9(3) . . ?
N6 C36 N9 128.2(3) . . ?
N6 C36 C27 122.5(3) . . ?
N9 C36 C27 109.2(3) . . ?
N8 C38 C11 122.4(3) . . ?
N8 C38 N1AA 128.2(3) . . ?
N1AA C38 C11 109.3(3) . . ?
C24 C39 H39 118.6 . . ?
C35 C39 C24 122.9(3) . . ?
C35 C39 H39 118.6 . . ?
C33 C40 H40 120.6 . . ?
C33 C40 C41 118.8(3) . . ?
C41 C40 H40 120.6 . . ?
C40 C41 C62 119.0(3) . . ?
C46 C41 C40 120.8(3) . . ?
C46 C41 C62 120.2(3) . . ?
C23 C43 C13 118.5(3) . . ?
C30 C43 C13 122.7(3) . . ?
C30 C43 C23 118.7(3) . . ?
C31 C44 H44 119.8 . . ?
C33 C44 C31 120.4(3) . . ?
C33 C44 H44 119.8 . . ?
F32 C45 F42 103.5(4) . . ?
F32 C45 F50 109.3(4) . . ?
F32 C45 C60 114.3(4) . . ?
F42 C45 C60 111.5(4) . . ?
F50 C45 F42 103.5(4) . . ?
F50 C45 C60 113.7(4) . . ?
C31 C46 H46 119.9 . . ?
C41 C46 C31 120.2(3) . . ?
C41 C46 H46 119.9 . . ?
N8 C48 N9 126.8(3) 2_577 . ?
N8 C48 C22 123.8(3) 2_577 . ?
N9 C48 C22 109.3(3) . . ?
C11 C49 H49 120.8 . . ?
C21 C49 C11 118.4(3) . . ?
C21 C49 H49 120.8 . . ?
F20 C51 F26 108.0(4) . . ?
F20 C51 C33 113.9(3) . . ?
F20 C51 F61 104.7(4) . . ?
F26 C51 C33 113.4(3) . . ?
F26 C51 F61 104.1(4) . . ?
F61 C51 C33 111.9(4) . . ?
C58 C52 C4AA 119.8(4) . . ?
C59 C52 C58 121.1(4) . . ?
C59 C52 C4AA 119.1(4) . . ?
C24 C53 H53 120.8 . . ?
C27 C53 C24 118.4(3) . . ?
C27 C53 H53 120.8 . . ?
C55 C54 C67 119.5(4) . . ?
C65 C54 C55 120.3(4) . . ?
C65 C54 C67 120.2(4) . . ?
C54 C55 H55 119.5 . . ?
C54 C55 C63 121.0(4) . . ?
C63 C55 H55 119.5 . . ?
N6 C56 C10 123.7(3) . . ?
N6 C56 N1AA 126.6(3) . . ?
N1AA C56 C10 109.7(3) . . ?
C15 C57 C29 120.6(3) . . ?
C15 C57 H57 119.7 . . ?
C29 C57 H57 119.7 . . ?
C15 C58 C52 120.2(4) . . ?
C15 C58 H58 119.9 . . ?
C52 C58 H58 119.9 . . ?
C29 C59 H59 120.6 . . ?
C52 C59 C29 118.7(3) . . ?
C52 C59 H59 120.6 . . ?
C23 C60 C45 119.4(3) . . ?
C28 C60 C23 120.5(3) . . ?
C28 C60 C45 120.0(3) . . ?
F1 C62 C41 114.4(5) . . ?
F1 C62 F1AA 112.0(9) . . ?
F1 C62 F0AA 100.5(7) . . ?
F1AA C62 C41 115.3(7) . . ?
F1AA C62 F0AA 104.8(10) . . ?
F0AA C62 C41 108.2(4) . . ?
F0AB C62 C41 116.4(6) . . ?
F0AB C62 F1A 100.4(10) . . ?
F1AB C62 C41 115.6(6) . . ?
F1AB C62 F0AB 116.1(10) . . ?
F1AB C62 F1A 98.1(7) . . ?
F1A C62 C41 106.3(5) . . ?
C55 C63 C24 120.6(4) . . ?
C64 C63 C24 120.7(3) . . ?
C64 C63 C55 118.7(3) . . ?
C63 C64 H64 119.9 . . ?
C70 C64 C63 120.1(4) . . ?
C70 C64 H64 119.9 . . ?
C54 C65 H65 120.5 . . ?
C54 C65 C70 119.0(4) . . ?
C70 C65 H65 120.5 . . ?
F16 C67 F47 102.2(5) . . ?
F16 C67 C54 115.6(5) . . ?
F37 C67 F16 108.8(4) . . ?
F37 C67 F47 104.5(6) . . ?
F37 C67 C54 113.5(4) . . ?
F47 C67 C54 111.0(4) . . ?
C64 C70 C65 120.9(4) . . ?
C64 C70 C74 118.5(6) . . ?
C64 C70 C74A 121.4(8) . . ?
C65 C70 C74 120.1(6) . . ?
C65 C70 C74A 116.7(8) . . ?
C76 N71 C72 116.5(5) . . ?
N71 C72 H72 118.4 . . ?
N71 C72 C75 123.2(6) . . ?
C75 C72 H72 118.4 . . ?
F12 C74 C70 111.8(11) . . ?
F80 C74 F12 113.4(15) . . ?
F80 C74 C70 108.2(12) . . ?
F80 C74 F13 106.1(13) . . ?
F13 C74 F12 102.2(12) . . ?
F13 C74 C70 115.1(12) . . ?
C72 C75 H75 120.5 . . ?
C72 C75 C84 119.1(5) . . ?
C84 C75 H75 120.5 . . ?
N71 C76 H76 117.9 . . ?
N71 C76 C87 124.2(6) . . ?
C87 C76 H76 117.9 . . ?
C75 C84 H84 120.9 . . ?
C87 C84 C75 118.3(6) . . ?
C87 C84 H84 120.9 . . ?
C76 C87 C84 118.7(6) . . ?
C76 C87 H87 120.7 . . ?
C84 C87 H87 120.7 . . ?
N9 Zn1 N9 152.31(6) . 2_577 ?
N9 Zn1 N1AA 87.02(12) . 2_577 ?
N9 Zn1 N1AA 86.64(11) . . ?
N9 Zn1 N1AA 85.80(11) 2_577 2_577 ?
N9 Zn1 N3 109.9(2) 2_577 . ?
N9 Zn1 N3 97.7(2) . . ?
N9 Zn1 O2 109.9(2) 2_577 . ?
N9 Zn1 O2 97.7(2) . . ?
Zn1 Zn1 N9 75.73(13) 2_577 2_577 ?
Zn1 Zn1 N9 76.58(13) 2_577 . ?
Zn1 Zn1 N1AA 74.84(13) 2_577 2_577 ?
Zn1 Zn1 N1AA 77.62(13) 2_577 . ?
Zn1 Zn1 N3 173.4(2) 2_577 . ?
Zn1 Zn1 O2 173.4(2) 2_577 . ?
N1AA Zn1 N9 87.48(11) . 2_577 ?
N1AA Zn1 N1AA 152.46(6) . 2_577 ?
N1AA Zn1 N3 101.8(2) 2_577 . ?
N1AA Zn1 N3 105.6(2) . . ?
N1AA Zn1 O2 101.8(2) 2_577 . ?
N1AA Zn1 O2 105.6(2) . . ?
C38 N1AA Zn1 121.7(2) . 2_577 ?
C38 N1AA Zn1 124.5(2) . . ?
C56 N1AA C38 108.9(3) . . ?
C56 N1AA Zn1 125.8(2) . . ?
C56 N1AA Zn1 124.8(2) . 2_577 ?
Zn1 N1AA Zn1 27.54(6) . 2_577 ?
C16 N0AA C0AA 114.7(10) . . ?
C0AA C3 H3 120.2 . . ?
C18 C3 H3 120.2 . . ?
C18 C3 C0AA 119.5(13) . . ?
N0AA C0AA H0AA 119.0 . . ?
C3 C0AA N0AA 122.0(11) . . ?
C3 C0AA H0AA 119.0 . . ?
N0AA C16 H16 117.2 . . ?
C1AA C16 N0AA 125.6(13) . . ?
C1AA C16 H16 117.2 . . ?
C3 C18 H18 119.5 . . ?
C3 C18 C1AA 121.0(11) . . ?
C1AA C18 H18 119.5 . . ?
C16 C1AA C18 116.9(12) . . ?
C16 C1AA H1AA 121.5 . . ?
C18 C1AA H1AA 121.5 . . ?
C2AA C4 H4 120.0 . . ?
C2AA C4 C7 120.0 . . ?
C7 C4 H4 120.0 . . ?
C4 C2AA H2AA 120.0 . . ?
C4 C2AA C8 120.0 . . ?
C8 C2AA H2AA 120.0 . . ?
C2AA C8 H8 120.0 . . ?
N2AA C8 C2AA 120.0 . . ?
N2AA C8 H8 120.0 . . ?
C6 N2AA C8 120.0 . . ?
N2AA C6 H6 120.0 . . ?
N2AA C6 C7 120.0 . . ?
C7 C6 H6 120.0 . . ?
C4 C7 H7 120.0 . . ?
C6 C7 C4 120.0 . . ?
C6 C7 H7 120.0 . . ?
C5AA N1 C9AA 120.8(17) . . ?
C9AA C8AA H8AA 119.3 . . ?
C9AA C8AA C7AA 121.3(17) . . ?
C7AA C8AA H8AA 119.3 . . ?
C5AA C6AA H6AA 121.0 . . ?
C7AA C6AA H6AA 121.0 . . ?
C7AA C6AA C5AA 118.0(17) . . ?
N1 C9AA H9AA 119.3 . . ?
C8AA C9AA N1 121.5(16) . . ?
C8AA C9AA H9AA 119.3 . . ?
N1 C5AA C6AA 119(2) . . ?
N1 C5AA H5AA 120.7 . . ?
C6AA C5AA H5AA 120.7 . . ?
C8AA C7AA H7AA 120.6 . . ?
C6AA C7AA C8AA 118.8(19) . . ?
C6AA C7AA H7AA 120.6 . . ?
F12A C74A C70 115.1(15) . . ?
F12A C74A F80A 97.9(17) . . ?
F12A C74A F13A 102.2(18) . . ?
F80A C74A C70 118.3(13) . . ?
F80A C74A F13A 108.2(16) . . ?
F13A C74A C70 113.0(14) . . ?
C9 N3 Zn1 123.6(4) . . ?
C9 N3 C5A 120.0 . . ?
C5A N3 Zn1 112.2(4) . . ?
N3 C9 H9 120.0 . . ?
N3 C9 C3AA 120.0 . . ?
C3AA C9 H9 120.0 . . ?
C9 C3AA H3AA 117.0 . . ?
C9 C3AA C4AB 120.0 . . ?
C9 C3AA C4AB 92.8(9) . 2_677 ?
C4AB C3AA H3AA 117.0 . . ?
C4AB C3AA H3AA 117.0 2_677 . ?
C4AB C3AA C4AB 84.9(12) . 2_677 ?
C3AA C4AB C3AA 95.1(13) . 2_677 ?
C3AA C4AB H4AB 116.0 2_677 . ?
C3AA C4AB H4AB 116.0 . . ?
C2 C4AB C3AA 87.7(12) . 2_677 ?
C2 C4AB C3AA 120.0 . . ?
C2 C4AB H4AB 116.0 . . ?
C4AB C2 H2 120.0 . . ?
C5A C2 C4AB 120.0 . . ?
C5A C2 H2 120.0 . . ?
N3 C5A H5A 120.0 . . ?
C2 C5A N3 120.0 . . ?
C2 C5A H5A 120.0 . . ?
F3AA C4AA C52 113.4(7) . . ?
F3AA C4AA F2AA 105.1(12) . . ?
F2AA C4AA C52 109.7(7) . . ?
F6 C4AA C52 116.3(7) . . ?
F6 C4AA F3AA 107.8(11) . . ?
F6 C4AA F2AA 103.4(11) . . ?
F3AB C4AA C52 108.0(9) . . ?
F2AB C4AA C52 115.0(7) . . ?
F2AB C4AA F3AB 110.3(12) . . ?
F6A C4AA C52 112.9(6) . . ?
F6A C4AA F3AB 105.2(12) . . ?
F6A C4AA F2AB 105.1(12) . . ?
C0BA C1BA H1BA 120.0 . . ?
C0BA C1BA C5 120.0 . . ?
C5 C1BA H1BA 120.0 . . ?
C1BA C0BA H0BA 120.0 . . ?
C1BA C0BA C14 120.0 . . ?
C14 C0BA H0BA 120.0 . . ?
C0BA C14 H14 120.0 . . ?
C2BA C14 C0BA 120.0 . . ?
C2BA C14 H14 120.0 . . ?
C14 C2BA H2BA 120.0 . . ?
C14 C2BA N2 120.0 . . ?
N2 C2BA H2BA 120.0 . . ?
C2BA N2 H2A 120.0 . . ?
C5 N2 C2BA 120.0 . . ?
C5 N2 H2A 120.0 . . ?
N2 C5 C1BA 120.0 . . ?

loop_
_geom_bond_atom_site_label_1
_geom_bond_atom_site_label_2
_geom_bond_distance
_geom_bond_site_symmetry_2
_geom_bond_publ_flag
F2 C25 1.322(4) . ?
F3 C34 1.325(5) . ?
F4 C25 1.334(4) . ?
F5 C25 1.327(4) . ?
N6 C36 1.336(4) . ?
N6 C56 1.335(4) . ?
F7 C34 1.340(5) . ?
N8 C38 1.336(4) . ?
N8 C48 1.330(4) 2_577 ?
N9 C36 1.362(4) . ?
N9 C48 1.370(4) . ?
N9 Zn1 2.033(3) . ?
N9 Zn1 2.041(3) 2_577 ?
C10 C11 1.407(5) . ?
C10 C13 1.401(4) . ?
C10 C56 1.464(4) . ?
C11 C38 1.451(4) . ?
C11 C49 1.388(4) . ?
F12 C74 1.328(14) . ?
C13 C19 1.399(4) . ?
C13 C43 1.492(5) . ?
F14 C34 1.330(5) . ?
C15 C35 1.482(5) . ?
C15 C57 1.385(5) . ?
C15 C58 1.380(5) . ?
F16 C67 1.302(6) . ?
C17 C25 1.496(5) . ?
C17 C28 1.384(5) . ?
C17 C30 1.383(5) . ?
C19 H19 0.9300 . ?
C19 C21 1.407(5) . ?
F20 C51 1.292(5) . ?
C21 C31 1.489(4) . ?
C21 C49 1.384(5) . ?
C22 C27 1.406(5) . ?
C22 C35 1.400(5) . ?
C22 C48 1.458(5) . ?
C23 H23 0.9300 . ?
C23 C43 1.393(5) . ?
C23 C60 1.388(5) . ?
C24 C39 1.403(5) . ?
C24 C53 1.390(5) . ?
C24 C63 1.488(5) . ?
F26 C51 1.297(5) . ?
C27 C36 1.452(5) . ?
C27 C53 1.389(5) . ?
C28 H28 0.9300 . ?
C28 C60 1.380(5) . ?
C29 C34 1.487(5) . ?
C29 C57 1.391(5) . ?
C29 C59 1.385(5) . ?
C30 H30 0.9300 . ?
C30 C43 1.393(5) . ?
C31 C44 1.389(5) . ?
C31 C46 1.391(5) . ?
F32 C45 1.288(5) . ?
C33 C40 1.381(5) . ?
C33 C44 1.385(5) . ?
C33 C51 1.491(5) . ?
C35 C39 1.393(5) . ?
F37 C67 1.291(6) . ?
C38 N1AA 1.363(4) . ?
C39 H39 0.9300 . ?
C40 H40 0.9300 . ?
C40 C41 1.387(5) . ?
C41 C46 1.387(5) . ?
C41 C62 1.503(5) . ?
F42 C45 1.338(5) . ?
C44 H44 0.9300 . ?
C45 F50 1.292(5) . ?
C45 C60 1.490(5) . ?
C46 H46 0.9300 . ?
F47 C67 1.378(7) . ?
C49 H49 0.9300 . ?
C51 F61 1.315(5) . ?
C52 C58 1.394(5) . ?
C52 C59 1.374(6) . ?
C52 C4AA 1.502(6) . ?
C53 H53 0.9300 . ?
C54 C55 1.381(5) . ?
C54 C65 1.378(7) . ?
C54 C67 1.482(7) . ?
C55 H55 0.9300 . ?
C55 C63 1.388(5) . ?
C56 N1AA 1.358(4) . ?
C57 H57 0.9300 . ?
C58 H58 0.9300 . ?
C59 H59 0.9300 . ?
C62 F1 1.252(8) . ?
C62 F1AA 1.255(10) . ?
C62 F0AA 1.408(8) . ?
C62 F0AB 1.258(11) . ?
C62 F1AB 1.236(8) . ?
C62 F1A 1.423(9) . ?
C63 C64 1.386(6) . ?
C64 H64 0.9300 . ?
C64 C70 1.385(5) . ?
C65 H65 0.9300 . ?
C65 C70 1.386(7) . ?
C70 C74 1.557(16) . ?
C70 C74A 1.43(2) . ?
N71 C72 1.323(7) . ?
N71 C76 1.311(8) . ?
C72 H72 0.9300 . ?
C72 C75 1.346(8) . ?
C74 F80 1.312(13) . ?
C74 F13 1.316(14) . ?
C75 H75 0.9300 . ?
C75 C84 1.361(9) . ?
C76 H76 0.9300 . ?
C76 C87 1.343(9) . ?
C84 H84 0.9300 . ?
C84 C87 1.357(9) . ?
C87 H87 0.9300 . ?
Zn1 Zn1 0.9750(16) 2_577 ?
Zn1 N1AA 2.035(3) . ?
Zn1 N1AA 2.059(3) 2_577 ?
Zn1 N3 2.087(5) . ?
Zn1 O2 2.087(5) . ?
N0AA C0AA 1.367(14) . ?
N0AA C16 1.357(14) . ?
C3 H3 0.9300 . ?
C3 C0AA 1.360(15) . ?
C3 C18 1.329(16) . ?
C0AA H0AA 0.9300 . ?
C16 H16 0.9300 . ?
C16 C1AA 1.327(15) . ?
C18 H18 0.9300 . ?
C18 C1AA 1.371(16) . ?
C1AA H1AA 0.9300 . ?
C4 H4 0.9300 . ?
C4 C2AA 1.3900 . ?
C4 C7 1.3900 . ?
C2AA H2AA 0.9300 . ?
C2AA C8 1.3900 . ?
C8 H8 0.9300 . ?
C8 N2AA 1.3900 . ?
N2AA C6 1.3900 . ?
C6 H6 0.9300 . ?
C6 C7 1.3900 . ?
C7 H7 0.9300 . ?
N1 C9AA 1.37(2) . ?
N1 C5AA 1.36(3) . ?
C8AA H8AA 0.9300 . ?
C8AA C9AA 1.24(3) . ?
C8AA C7AA 1.43(3) . ?
C6AA H6AA 0.9300 . ?
C6AA C5AA 1.39(3) . ?
C6AA C7AA 1.38(3) . ?
C9AA H9AA 0.9300 . ?
C5AA H5AA 0.9300 . ?
C7AA H7AA 0.9300 . ?
F12A C74A 1.286(16) . ?
C74A F80A 1.314(15) . ?
C74A F13A 1.320(15) . ?
N3 C9 1.3900 . ?
N3 C5A 1.3900 . ?
C9 H9 0.9300 . ?
C9 C3AA 1.3900 . ?
C3AA H3AA 0.9800 . ?
C3AA C4AB 1.3900 . ?
C3AA C4AB 1.94(3) 2_677 ?
C4AB H4AB 0.9800 . ?
C4AB C2 1.3900 . ?
C2 H2 0.9300 . ?
C2 C5A 1.3900 . ?
C5A H5A 0.9300 . ?
C4AA F3AA 1.293(13) . ?
C4AA F2AA 1.405(15) . ?
C4AA F6 1.243(11) . ?
C4AA F3AB 1.383(17) . ?
C4AA F2AB 1.300(16) . ?
C4AA F6A 1.236(11) . ?
C1BA H1BA 0.9300 . ?
C1BA C0BA 1.3900 . ?
C1BA C5 1.3900 . ?
C0BA H0BA 0.9300 . ?
C0BA C14 1.3900 . ?
C14 H14 0.9300 . ?
C14 C2BA 1.3900 . ?
C2BA H2BA 0.9300 . ?
C2BA N2 1.3900 . ?
N2 H2A 0.8600 . ?
N2 C5 1.3900 . ?

loop_
_geom_torsion_atom_site_label_1
_geom_torsion_atom_site_label_2
_geom_torsion_atom_site_label_3
_geom_torsion_atom_site_label_4
_geom_torsion
_geom_torsion_site_symmetry_1
_geom_torsion_site_symmetry_2
_geom_torsion_site_symmetry_3
_geom_torsion_site_symmetry_4
_geom_torsion_publ_flag
N6 C56 N1AA C38 180.0(3) . . . . ?
N6 C56 N1AA Zn1 -23.8(5) . . . 2_577 ?
N6 C56 N1AA Zn1 10.1(5) . . . . ?
N8 C38 N1AA C56 179.0(4) . . . . ?
N8 C38 N1AA Zn1 -11.0(5) . . . . ?
N8 C38 N1AA Zn1 21.9(5) . . . 2_577 ?
C10 C11 C38 N8 -178.5(3) . . . . ?
C10 C11 C38 N1AA 0.6(4) . . . . ?
C10 C11 C49 C21 1.7(5) . . . . ?
C10 C13 C19 C21 1.0(5) . . . . ?
C10 C13 C43 C23 -131.4(4) . . . . ?
C10 C13 C43 C30 52.0(5) . . . . ?
C10 C56 N1AA C38 -0.6(4) . . . . ?
C10 C56 N1AA Zn1 155.7(2) . . . 2_577 ?
C10 C56 N1AA Zn1 -170.4(2) . . . . ?
C11 C10 C13 C19 -1.1(5) . . . . ?
C11 C10 C13 C43 179.3(3) . . . . ?
C11 C10 C56 N6 -179.6(3) . . . . ?
C11 C10 C56 N1AA 0.9(4) . . . . ?
C11 C38 N1AA C56 0.0(4) . . . . ?
C11 C38 N1AA Zn1 -157.1(2) . . . 2_577 ?
C11 C38 N1AA Zn1 170.0(2) . . . . ?
C13 C10 C11 C38 178.1(3) . . . . ?
C13 C10 C11 C49 -0.3(5) . . . . ?
C13 C10 C56 N6 1.7(6) . . . . ?
C13 C10 C56 N1AA -177.8(4) . . . . ?
C13 C19 C21 C31 -176.5(3) . . . . ?
C13 C19 C21 C49 0.4(5) . . . . ?
C15 C35 C39 C24 174.5(3) . . . . ?
C17 C28 C60 C23 0.6(5) . . . . ?
C17 C28 C60 C45 -176.9(4) . . . . ?
C17 C30 C43 C13 176.1(3) . . . . ?
C17 C30 C43 C23 -0.4(5) . . . . ?
C19 C13 C43 C23 49.0(4) . . . . ?
C19 C13 C43 C30 -127.6(3) . . . . ?
C19 C21 C31 C44 46.7(5) . . . . ?
C19 C21 C31 C46 -133.1(4) . . . . ?
C19 C21 C49 C11 -1.7(5) . . . . ?
C21 C31 C44 C33 179.1(3) . . . . ?
C21 C31 C46 C41 -179.8(3) . . . . ?
C22 C27 C36 N6 -177.9(3) . . . . ?
C22 C27 C36 N9 1.2(4) . . . . ?
C22 C27 C53 C24 -0.1(5) . . . . ?
C22 C35 C39 C24 -1.0(5) . . . . ?
C24 C63 C64 C70 178.1(4) . . . . ?
C25 C17 C28 C60 174.9(3) . . . . ?
C25 C17 C30 C43 -174.8(3) . . . . ?
C27 C22 C35 C15 -174.2(3) . . . . ?
C27 C22 C35 C39 1.1(5) . . . . ?
C27 C22 C48 N8 -174.9(3) . . . 2_577 ?
C27 C22 C48 N9 2.5(4) . . . . ?
C28 C17 C25 F2 165.0(3) . . . . ?
C28 C17 C25 F4 44.8(4) . . . . ?
C28 C17 C25 F5 -74.0(4) . . . . ?
C28 C17 C30 C43 1.2(5) . . . . ?
C30 C17 C25 F2 -18.9(5) . . . . ?
C30 C17 C25 F4 -139.0(3) . . . . ?
C30 C17 C25 F5 102.1(4) . . . . ?
C30 C17 C28 C60 -1.3(5) . . . . ?
C31 C21 C49 C11 175.1(3) . . . . ?
F32 C45 C60 C23 162.1(4) . . . . ?
F32 C45 C60 C28 -20.4(6) . . . . ?
C33 C40 C41 C46 0.1(5) . . . . ?
C33 C40 C41 C62 178.5(4) . . . . ?
C34 C29 C57 C15 179.2(3) . . . . ?
C34 C29 C59 C52 -178.9(4) . . . . ?
C35 C15 C57 C29 176.0(3) . . . . ?
C35 C15 C58 C52 -176.4(4) . . . . ?
C35 C22 C27 C36 178.6(3) . . . . ?
C35 C22 C27 C53 -0.6(6) . . . . ?
C35 C22 C48 N8 4.1(7) . . . 2_577 ?
C35 C22 C48 N9 -178.5(4) . . . . ?
C36 N6 C56 C10 -174.7(3) . . . . ?
C36 N6 C56 N1AA 4.8(6) . . . . ?
C36 N9 C48 N8 175.6(4) . . . 2_577 ?
C36 N9 C48 C22 -1.8(4) . . . . ?
C36 C27 C53 C24 -179.1(4) . . . . ?
C38 C11 C49 C21 -176.2(3) . . . . ?
C39 C24 C53 C27 0.2(5) . . . . ?
C39 C24 C63 C55 -141.1(4) . . . . ?
C39 C24 C63 C64 39.9(5) . . . . ?
C40 C33 C44 C31 1.3(5) . . . . ?
C40 C33 C51 F20 13.4(6) . . . . ?
C40 C33 C51 F26 137.5(4) . . . . ?
C40 C33 C51 F61 -105.1(4) . . . . ?
C40 C41 C46 C31 0.0(5) . . . . ?
C40 C41 C62 F1 168.7(7) . . . . ?
C40 C41 C62 F1AA 36.7(14) . . . . ?
C40 C41 C62 F0AA -80.2(8) . . . . ?
C40 C41 C62 F0AB -149.2(12) . . . . ?
C40 C41 C62 F1AB -7.6(10) . . . . ?
C40 C41 C62 F1A 100.0(8) . . . . ?
F42 C45 C60 C23 -80.9(5) . . . . ?
F42 C45 C60 C28 96.6(5) . . . . ?
C43 C13 C19 C21 -179.3(3) . . . . ?
C43 C23 C60 C28 0.2(5) . . . . ?
C43 C23 C60 C45 177.7(3) . . . . ?
C44 C31 C46 C41 0.5(5) . . . . ?
C44 C33 C40 C41 -0.8(5) . . . . ?
C44 C33 C51 F20 -166.5(4) . . . . ?
C44 C33 C51 F26 -42.4(5) . . . . ?
C44 C33 C51 F61 75.1(5) . . . . ?
C46 C31 C44 C33 -1.1(5) . . . . ?
C46 C41 C62 F1 -13.0(9) . . . . ?
C46 C41 C62 F1AA -144.9(13) . . . . ?
C46 C41 C62 F0AA 98.1(8) . . . . ?
C46 C41 C62 F0AB 29.2(13) . . . . ?
C46 C41 C62 F1AB 170.7(8) . . . . ?
C46 C41 C62 F1A -81.6(8) . . . . ?
C48 N8 C38 C11 176.6(3) 2_577 . . . ?
C48 N8 C38 N1AA -2.3(6) 2_577 . . . ?
C48 N9 C36 N6 179.5(4) . . . . ?
C48 N9 C36 C27 0.4(4) . . . . ?
C48 C22 C27 C36 -2.2(4) . . . . ?
C48 C22 C27 C53 178.5(3) . . . . ?
C48 C22 C35 C15 6.9(7) . . . . ?
C48 C22 C35 C39 -177.8(4) . . . . ?
C49 C11 C38 N8 -0.3(6) . . . . ?
C49 C11 C38 N1AA 178.8(4) . . . . ?
C49 C21 C31 C44 -130.1(4) . . . . ?
C49 C21 C31 C46 50.2(5) . . . . ?
F50 C45 C60 C23 35.6(6) . . . . ?
F50 C45 C60 C28 -146.9(4) . . . . ?
C51 C33 C40 C41 179.3(3) . . . . ?
C51 C33 C44 C31 -178.8(3) . . . . ?
C53 C24 C39 C35 0.3(6) . . . . ?
C53 C24 C63 C55 41.1(5) . . . . ?
C53 C24 C63 C64 -137.9(4) . . . . ?
C53 C27 C36 N6 1.2(6) . . . . ?
C53 C27 C36 N9 -179.6(4) . . . . ?
C54 C55 C63 C24 -179.2(4) . . . . ?
C54 C55 C63 C64 -0.2(6) . . . . ?
C54 C65 C70 C64 -0.3(7) . . . . ?
C54 C65 C70 C74 -172.0(7) . . . . ?
C54 C65 C70 C74A 168.3(7) . . . . ?
C55 C54 C65 C70 -0.8(6) . . . . ?
C55 C54 C67 F16 166.7(4) . . . . ?
C55 C54 C67 F37 -66.5(7) . . . . ?
C55 C54 C67 F47 50.9(6) . . . . ?
C55 C63 C64 C70 -0.9(6) . . . . ?
C56 N6 C36 N9 2.7(6) . . . . ?
C56 N6 C36 C27 -178.3(3) . . . . ?
C56 C10 C11 C38 -0.9(4) . . . . ?
C56 C10 C11 C49 -179.3(3) . . . . ?
C56 C10 C13 C19 177.5(4) . . . . ?
C56 C10 C13 C43 -2.1(6) . . . . ?
C57 C15 C35 C22 55.6(5) . . . . ?
C57 C15 C35 C39 -119.5(4) . . . . ?
C57 C15 C58 C52 -0.7(6) . . . . ?
C57 C29 C34 F3 36.3(5) . . . . ?
C57 C29 C34 F7 -83.3(4) . . . . ?
C57 C29 C34 F14 157.0(3) . . . . ?
C57 C29 C59 C52 0.2(6) . . . . ?
C58 C15 C35 C22 -128.6(4) . . . . ?
C58 C15 C35 C39 56.2(5) . . . . ?
C58 C15 C57 C29 0.2(5) . . . . ?
C58 C52 C59 C29 -0.8(7) . . . . ?
C58 C52 C4AA F3AA -11.8(16) . . . . ?
C58 C52 C4AA F2AA 105.4(14) . . . . ?
C58 C52 C4AA F6 -137.8(17) . . . . ?
C58 C52 C4AA F3AB -87.6(15) . . . . ?
C58 C52 C4AA F2AB 36.1(15) . . . . ?
C58 C52 C4AA F6A 156.6(17) . . . . ?
C59 C29 C34 F3 -144.6(4) . . . . ?
C59 C29 C34 F7 95.8(4) . . . . ?
C59 C29 C34 F14 -23.9(5) . . . . ?
C59 C29 C57 C15 0.1(5) . . . . ?
C59 C52 C58 C15 1.0(7) . . . . ?
C59 C52 C4AA F3AA 166.7(14) . . . . ?
C59 C52 C4AA F2AA -76.1(15) . . . . ?
C59 C52 C4AA F6 40.7(18) . . . . ?
C59 C52 C4AA F3AB 90.9(15) . . . . ?
C59 C52 C4AA F2AB -145.5(14) . . . . ?
C59 C52 C4AA F6A -24.9(19) . . . . ?
C60 C23 C43 C13 -177.0(3) . . . . ?
C60 C23 C43 C30 -0.3(5) . . . . ?
C62 C41 C46 C31 -178.3(4) . . . . ?
C63 C24 C39 C35 -177.5(3) . . . . ?
C63 C24 C53 C27 178.0(3) . . . . ?
C63 C64 C70 C65 1.1(6) . . . . ?
C63 C64 C70 C74 173.0(6) . . . . ?
C63 C64 C70 C74A -166.9(8) . . . . ?
C64 C70 C74 F12 18.2(13) . . . . ?
C64 C70 C74 F80 143.8(12) . . . . ?
C64 C70 C74 F13 -97.8(11) . . . . ?
C64 C70 C74A F12A -22.4(18) . . . . ?
C64 C70 C74A F80A 92.7(16) . . . . ?
C64 C70 C74A F13A -139.4(15) . . . . ?
C65 C54 C55 C63 1.0(6) . . . . ?
C65 C54 C67 F16 -14.1(7) . . . . ?
C65 C54 C67 F37 112.7(6) . . . . ?
C65 C54 C67 F47 -129.9(5) . . . . ?
C65 C70 C74 F12 -169.9(8) . . . . ?
C65 C70 C74 F80 -44.3(15) . . . . ?
C65 C70 C74 F13 74.2(12) . . . . ?
C65 C70 C74A F12A 169.1(14) . . . . ?
C65 C70 C74A F80A -75.8(15) . . . . ?
C65 C70 C74A F13A 52.2(18) . . . . ?
C67 C54 C55 C63 -179.8(4) . . . . ?
C67 C54 C65 C70 -180.0(4) . . . . ?
N71 C72 C75 C84 1.3(10) . . . . ?
N71 C76 C87 C84 1.6(13) . . . . ?
C72 N71 C76 C87 -1.4(12) . . . . ?
C72 C75 C84 C87 -1.2(10) . . . . ?
C75 C84 C87 C76 -0.2(11) . . . . ?
C76 N71 C72 C75 -0.1(10) . . . . ?
Zn1 N9 C36 N6 -23.3(5) . . . . ?
Zn1 N9 C36 N6 10.1(5) 2_577 . . . ?
Zn1 N9 C36 C27 157.6(2) . . . . ?
Zn1 N9 C36 C27 -169.0(2) 2_577 . . . ?
Zn1 N9 C48 N8 -15.0(5) 2_577 . . 2_577 ?
Zn1 N9 C48 N8 18.7(5) . . . 2_577 ?
Zn1 N9 C48 C22 -158.7(2) . . . . ?
Zn1 N9 C48 C22 167.6(2) 2_577 . . . ?
Zn1 N3 C9 C3AA -155.1(6) . . . . ?
Zn1 N3 C5A C2 157.7(5) . . . . ?
N0AA C16 C1AA C18 -4(2) . . . . ?
C3 C18 C1AA C16 -0.1(19) . . . . ?
C0AA N0AA C16 C1AA 3.2(18) . . . . ?
C0AA C3 C18 C1AA 4(2) . . . . ?
C16 N0AA C0AA C3 1.5(18) . . . . ?
C18 C3 C0AA N0AA -5(2) . . . . ?
C4 C2AA C8 N2AA 0.0 . . . . ?
C2AA C4 C7 C6 0.0 . . . . ?
C2AA C8 N2AA C6 0.0 . . . . ?
C8 N2AA C6 C7 0.0 . . . . ?
N2AA C6 C7 C4 0.0 . . . . ?
C7 C4 C2AA C8 0.0 . . . . ?
C9AA N1 C5AA C6AA 13(3) . . . . ?
C9AA C8AA C7AA C6AA 1(3) . . . . ?
C5AA N1 C9AA C8AA -8(3) . . . . ?
C5AA C6AA C7AA C8AA 4(3) . . . . ?
C7AA C8AA C9AA N1 1(3) . . . . ?
C7AA C6AA C5AA N1 -10(3) . . . . ?
N3 C9 C3AA C4AB 0.0 . . . . ?
N3 C9 C3AA C4AB 85.7(12) . . . 2_677 ?
C9 N3 C5A C2 0.0 . . . . ?
C9 C3AA C4AB C3AA 90.3(10) . . . 2_677 ?
C9 C3AA C4AB C2 0.0 . . . . ?
C3AA C4AB C2 C5A 0.0 . . . . ?
C3AA C4AB C2 C5A -94.6(10) 2_677 . . . ?
C4AB C3AA C4AB C3AA 0.0(5) 2_677 . . 2_677 ?
C4AB C3AA C4AB C2 -90.3(8) 2_677 . . . ?
C4AB C2 C5A N3 0.0 . . . . ?
C5A N3 C9 C3AA 0.0 . . . . ?
C4AA C52 C58 C15 179.5(5) . . . . ?
C4AA C52 C59 C29 -179.2(5) . . . . ?
C1BA C0BA C14 C2BA 0.0 . . . . ?
C0BA C1BA C5 N2 0.0 . . . . ?
C0BA C14 C2BA N2 0.0 . . . . ?
C14 C2BA N2 C5 0.0 . . . . ?
C2BA N2 C5 C1BA 0.0 . . . . ?
C5 C1BA C0BA C14 0.0 . . . . ?
